data_8100858
loop_
_publ_author_name
'Winter, W.'
'Sander, J.'
'Hegetschweiler, K.'

_publ_section_title
;
Crystal structure of1,3,5-tris{[(E)-(2-hydroxyphenyl)- methylidene]
amino}-1,3,5-trideoxy-cis-inositolato(3-)-cobalt(III) undecanehydrate, 
[Co(H~--3~ thici)] &#x00B7; 11H~2~O
;
_journal_issue 1
_journal_name_full 'Zeitschrift f\"ur Kristallographie - New Crystal Structures'
_journal_page_first 108
_journal_page_last 110
_journal_volume 216
_journal_year 2001
_chemical_formula_structural 'C27 H46 Co N3 O17'
_chemical_formula_sum 'C27 H46 Co N3 O17'
_chemical_formula_weight 743.60
_space_group_IT_number 14
_symmetry_cell_setting monoclinic
_symmetry_space_group_name_Hall '-P 2yn'
_symmetry_space_group_name_H-M 'P 1 21/n 1'
_cell_angle_alpha 90.00
_cell_angle_beta 105.133(8)
_cell_angle_gamma 90.00
_cell_formula_units_Z 4
_cell_length_a 15.743(6)
_cell_length_b 9.262(5)
_cell_length_c 23.545(9)
_cell_measurement_temperature 243(2)
_cell_volume 3314(3)
_diffrn_ambient_temperature 243(2)
_exptl_crystal_density_diffrn 1.490
_cod_depositor_comments
;
 Marking attached hydrogen atoms.

 Antanas Vaitkus,
 2017-07-12

The following automatic conversions were performed:
'_symmetry_cell_setting' value 'Monoclinic' changed to 'monoclinic'
according to '/home/saulius/struct/CIF-dictionaries/cif_core.dic'
dictionary named 'cif_core.dic' version 2.4.1 from 2010-06-29.

Automatic conversion script
Id: cif_fix_enum 1527 2010-12-29 10:47:43Z saulius 
;
_cod_original_sg_symbol_H-M 'P 21/n'
_cod_database_code 8100858

loop_
_symmetry_equiv_pos_as_xyz
'x, y, z'
'-x+1/2, y+1/2, -z+1/2'
'-x, -y, -z'
'x-1/2, -y-1/2, z-1/2'

loop_
_atom_site_label
_atom_site_type_symbol
_atom_site_fract_x
_atom_site_fract_y
_atom_site_fract_z
_atom_site_U_iso_or_equiv
_atom_site_adp_type
_atom_site_occupancy
_atom_site_symmetry_multiplicity
_atom_site_Wyckoff_symbol
_atom_site_calc_flag
_atom_site_refinement_flags
_atom_site_disorder_assembly
_atom_site_disorder_group
_atom_site_attached_hydrogens
Co1 Co 0.96197(4) 0.29806(8) 0.78636(3) 0.0206(2) Uani 1 4 e d . . . 0
N2 N 1.0258(3) 0.4635(5) 0.82475(18) 0.0229(10) Uani 1 4 e d . . . 0
O3 O 1.0285(2) 0.1766(4) 0.84720(15) 0.0261(9) Uani 1 4 e d . . . 0
C11 C 0.8639(3) 0.5593(6) 0.7365(2) 0.0254(13) Uani 1 4 e d . . . 0
H11 H 0.8358 0.6079 0.6989 0.030 Uiso 1 4 e calc R . . 0
O14 O 0.9435(3) 0.5082(5) 0.92104(16) 0.0363(10) Uani 1 4 e d . . . 0
H14A H 0.9969 0.5268 0.9318 0.054 Uiso 1 4 e calc R . . 0
N4 N 0.8952(3) 0.4189(4) 0.72326(18) 0.0199(10) Uani 1 4 e d . . . 0
C12 C 0.7938(3) 0.5362(6) 0.7700(2) 0.0265(13) Uani 1 4 e d . . . 0
H12c H 0.7687 0.6311 0.7761 0.032 Uiso 1 4 e calc R . . 0
O12 O 0.7259(2) 0.4489(4) 0.73588(16) 0.0328(10) Uani 1 4 e d . . . 0
H12 H 0.7059 0.3967 0.7579 0.049 Uiso 1 4 e calc R . . 0
C13 C 0.8357(3) 0.4689(6) 0.8300(2) 0.0262(13) Uani 1 4 e d . . . 0
H13 H 0.7897 0.4612 0.8516 0.031 Uiso 1 4 e calc R . . 0
C14 C 0.9075(3) 0.5676(6) 0.8647(2) 0.0266(13) Uani 1 4 e d . . . 0
H14 H 0.8805 0.6617 0.8697 0.032 Uiso 1 4 e calc R . . 0
C15 C 0.9778(3) 0.5936(6) 0.8328(2) 0.0245(12) Uani 1 4 e d . . . 0
H15 H 1.0204 0.6645 0.8555 0.029 Uiso 1 4 e calc R . . 0
C16 C 0.9358(4) 0.6571(6) 0.7715(2) 0.0285(13) Uani 1 4 e d . . . 0
H16c H 0.9092 0.7514 0.7766 0.034 Uiso 1 4 e calc R . . 0
O16 O 0.9989(3) 0.6797(4) 0.73930(17) 0.0316(9) Uani 1 4 e d . . . 0
H16 H 1.0230 0.7592 0.7482 0.047 Uiso 1 4 e calc R . . 0
O4 O 0.9070(2) 0.1261(4) 0.74846(15) 0.0240(8) Uani 1 4 e d . . . 0
C21 C 1.1339(3) 0.2757(6) 0.7710(2) 0.0255(13) Uani 1 4 e d . . . 0
O2 O 1.0486(2) 0.2617(4) 0.74476(15) 0.0269(9) Uani 1 4 e d . . . 0
C22 C 1.1671(3) 0.3771(6) 0.8147(2) 0.0271(13) Uani 1 4 e d . . . 0
C23 C 1.2582(4) 0.3929(7) 0.8371(3) 0.0350(15) Uani 1 4 e d . . . 0
H23 H 1.2800 0.4630 0.8661 0.042 Uiso 1 4 e calc R . . 0
C24 C 1.3162(4) 0.3089(7) 0.8176(3) 0.0373(15) Uani 1 4 e d . . . 0
H24 H 1.3772 0.3202 0.8329 0.045 Uiso 1 4 e calc R . . 0
C25 C 1.2825(4) 0.2061(7) 0.7747(3) 0.0394(15) Uani 1 4 e d . . . 0
H25 H 1.3217 0.1471 0.7612 0.047 Uiso 1 4 e calc R . . 0
C26 C 1.1935(4) 0.1881(7) 0.7513(3) 0.0353(14) Uani 1 4 e d . . . 0
H26 H 1.1726 0.1177 0.7222 0.042 Uiso 1 4 e calc R . . 0
N3 N 0.8731(3) 0.3268(5) 0.82801(18) 0.0216(10) Uani 1 4 e d . . . 0
C31 C 0.9913(3) 0.0855(6) 0.8767(2) 0.0223(12) Uani 1 4 e d . . . 0
C32 C 0.9062(4) 0.1026(6) 0.8835(2) 0.0269(13) Uani 1 4 e d . . . 0
C33 C 0.8731(4) 0.0052(7) 0.9184(2) 0.0347(15) Uani 1 4 e d . . . 0
H33 H 0.8161 0.0188 0.9229 0.042 Uiso 1 4 e calc R . . 0
C34 C 0.9222(4) -0.1083(7) 0.9456(3) 0.0393(16) Uani 1 4 e d . . . 0
H34 H 0.8991 -0.1751 0.9677 0.047 Uiso 1 4 e calc R . . 0
C35 C 1.0073(4) -0.1227(6) 0.9400(3) 0.0371(15) Uani 1 4 e d . . . 0
H35 H 1.0429 -0.1981 0.9599 0.044 Uiso 1 4 e calc R . . 0
C36 C 1.0409(4) -0.0299(6) 0.9061(2) 0.0319(14) Uani 1 4 e d . . . 0
H36 H 1.0984 -0.0442 0.9026 0.038 Uiso 1 4 e calc R . . 0
C41 C 0.8911(3) 0.1101(6) 0.6908(2) 0.0225(12) Uani 1 4 e d . . . 0
C42 C 0.8677(3) 0.2257(6) 0.6514(2) 0.0245(12) Uani 1 4 e d . . . 0
C43 C 0.8442(4) 0.2002(7) 0.5906(2) 0.0374(15) Uani 1 4 e d . . . 0
H43 H 0.8271 0.2784 0.5648 0.045 Uiso 1 4 e calc R . . 0
C44 C 0.8456(4) 0.0654(7) 0.5681(3) 0.0437(17) Uani 1 4 e d . . . 0
H44 H 0.8295 0.0497 0.5273 0.052 Uiso 1 4 e calc R . . 0
C45 C 0.8715(4) -0.0485(7) 0.6072(3) 0.0391(15) Uani 1 4 e d . . . 0
H45 H 0.8743 -0.1421 0.5923 0.047 Uiso 1 4 e calc R . . 0
C46 C 0.8931(3) -0.0279(6) 0.6670(2) 0.0277(13) Uani 1 4 e d . . . 0
H46 H 0.9094 -0.1075 0.6923 0.033 Uiso 1 4 e calc R . . 0
C221 C 1.1101(3) 0.4759(6) 0.8333(2) 0.0258(13) Uani 1 4 e d . . . 0
H22A H 1.1365 0.5583 0.8539 0.031 Uiso 1 4 e calc R . . 0
C321 C 0.8574(3) 0.2320(6) 0.8636(2) 0.0286(13) Uani 1 4 e d . . . 0
H32A H 0.8083 0.2492 0.8784 0.034 Uiso 1 4 e calc R . . 0
C421 C 0.8621(3) 0.3698(6) 0.6711(2) 0.0254(12) Uani 1 4 e d . . . 0
H42A H 0.8310 0.4360 0.6430 0.030 Uiso 1 4 e calc R . . 0
O1W O 1.1614(3) 0.2746(5) 0.94714(18) 0.0449(11) Uani 1 4 e d . . . 2
O2W O 0.7517(3) -0.2103(5) 0.45847(19) 0.0491(12) Uani 1 4 e d . . . 2
O3W O 1.0795(3) 0.9214(5) 0.77999(19) 0.0433(11) Uani 1 4 e d . . . 2
O4W O 1.1204(3) 0.5322(5) 0.98102(18) 0.0460(12) Uani 1 4 e d . . . 2
O5W O 1.4557(3) 0.3186(5) 0.95193(19) 0.0484(12) Uani 1 4 e d . . . 2
O6W O 0.6773(3) 0.0767(5) 0.9602(2) 0.0532(13) Uani 1 4 e d . . . 2
O7W O 1.2506(3) -0.0940(5) 0.8645(2) 0.0529(13) Uani 1 4 e d . . . 2
O8W O 1.0680(3) 0.3425(5) 0.63504(18) 0.0475(12) Uani 1 4 e d . . . 2
O9W O 1.4173(3) 0.6226(5) 0.94365(18) 0.0496(12) Uani 1 4 e d . . . 2
O10W O 0.9863(3) 0.6145(5) 0.61996(18) 0.0429(11) Uani 1 4 e d . . . 2
O11W O 0.8163(3) 0.3755(5) 0.4505(2) 0.0560(13) Uani 1 4 e d . . . 2

loop_
_atom_site_aniso_label
_atom_site_aniso_U_11
_atom_site_aniso_U_22
_atom_site_aniso_U_33
_atom_site_aniso_U_23
_atom_site_aniso_U_13
_atom_site_aniso_U_12
Co1 0.0203(4) 0.0207(4) 0.0210(4) 0.0009(3) 0.0054(3) 0.0003(3)
N2 0.023(2) 0.027(3) 0.017(2) 0.003(2) 0.0020(18) -0.001(2)
O3 0.0249(19) 0.026(2) 0.027(2) 0.0071(17) 0.0059(16) -0.0006(17)
C11 0.025(3) 0.023(3) 0.026(3) 0.003(2) 0.004(2) 0.006(2)
O14 0.035(2) 0.048(3) 0.025(2) 0.000(2) 0.0067(17) 0.002(2)
N4 0.021(2) 0.015(2) 0.024(2) 0.0014(19) 0.0061(18) -0.0001(19)
C12 0.027(3) 0.021(3) 0.029(3) 0.000(2) 0.002(2) 0.008(2)
O12 0.030(2) 0.035(3) 0.033(2) -0.0015(19) 0.0067(17) -0.0052(19)
C13 0.023(3) 0.031(3) 0.028(3) -0.002(3) 0.012(2) 0.000(2)
C14 0.027(3) 0.025(3) 0.028(3) -0.002(3) 0.005(2) 0.001(2)
C15 0.024(3) 0.024(3) 0.026(3) -0.007(2) 0.007(2) 0.003(2)
C16 0.032(3) 0.024(3) 0.031(3) 0.001(2) 0.011(2) 0.002(3)
O16 0.037(2) 0.025(2) 0.034(2) 0.0026(19) 0.0122(18) -0.0030(18)
O4 0.0253(19) 0.023(2) 0.0235(19) 0.0014(17) 0.0057(15) -0.0011(16)
C21 0.025(3) 0.029(3) 0.026(3) 0.006(3) 0.011(2) 0.000(2)
O2 0.027(2) 0.031(2) 0.025(2) -0.0016(17) 0.0101(16) -0.0028(17)
C22 0.026(3) 0.028(3) 0.027(3) -0.004(3) 0.007(2) -0.002(3)
C23 0.026(3) 0.049(4) 0.029(3) 0.004(3) 0.006(2) -0.004(3)
C24 0.023(3) 0.052(4) 0.038(3) 0.011(3) 0.009(3) 0.003(3)
C25 0.030(3) 0.045(4) 0.047(4) 0.004(3) 0.015(3) 0.009(3)
C26 0.036(3) 0.035(4) 0.039(3) -0.005(3) 0.017(3) -0.002(3)
N3 0.016(2) 0.024(3) 0.023(2) -0.001(2) 0.0031(17) -0.0024(19)
C31 0.032(3) 0.019(3) 0.015(3) -0.001(2) 0.005(2) -0.003(2)
C32 0.036(3) 0.019(3) 0.024(3) 0.003(2) 0.005(2) -0.002(3)
C33 0.039(3) 0.035(4) 0.032(3) -0.001(3) 0.014(3) -0.010(3)
C34 0.064(4) 0.029(4) 0.028(3) 0.000(3) 0.016(3) -0.012(3)
C35 0.061(4) 0.021(3) 0.028(3) 0.001(3) 0.010(3) 0.000(3)
C36 0.045(4) 0.023(3) 0.027(3) 0.002(3) 0.007(3) 0.005(3)
C41 0.024(3) 0.020(3) 0.024(3) -0.002(2) 0.007(2) -0.003(2)
C42 0.029(3) 0.017(3) 0.028(3) -0.002(2) 0.007(2) -0.003(2)
C43 0.052(4) 0.038(4) 0.019(3) -0.001(3) 0.003(3) -0.001(3)
C44 0.061(4) 0.044(4) 0.023(3) -0.008(3) 0.005(3) 0.000(3)
C45 0.047(4) 0.030(4) 0.043(4) -0.011(3) 0.017(3) -0.003(3)
C46 0.029(3) 0.027(3) 0.025(3) 0.000(3) 0.005(2) 0.004(3)
C221 0.029(3) 0.026(3) 0.020(3) -0.001(2) 0.000(2) 0.000(3)
C321 0.022(3) 0.038(4) 0.028(3) 0.000(3) 0.010(2) -0.001(3)
C421 0.028(3) 0.022(3) 0.024(3) 0.001(3) 0.005(2) -0.003(2)
O1W 0.050(3) 0.045(3) 0.037(2) -0.001(2) 0.008(2) -0.009(2)
O2W 0.052(3) 0.044(3) 0.050(3) -0.002(2) 0.011(2) 0.004(2)
O3W 0.047(3) 0.034(3) 0.051(3) -0.011(2) 0.018(2) -0.008(2)
O4W 0.040(2) 0.052(3) 0.047(3) -0.001(2) 0.013(2) -0.002(2)
O5W 0.043(3) 0.058(3) 0.044(3) -0.006(2) 0.010(2) -0.002(2)
O6W 0.052(3) 0.054(3) 0.051(3) -0.003(2) 0.010(2) 0.000(2)
O7W 0.049(3) 0.058(3) 0.050(3) -0.008(3) 0.010(2) 0.003(2)
O8W 0.046(3) 0.059(3) 0.038(2) 0.003(2) 0.012(2) 0.005(2)
O9W 0.047(3) 0.060(3) 0.040(3) 0.000(2) 0.006(2) -0.003(2)
O10W 0.044(3) 0.044(3) 0.038(2) 0.002(2) 0.006(2) -0.002(2)
O11W 0.055(3) 0.055(3) 0.055(3) -0.002(3) 0.009(2) -0.004(3)

loop_
_geom_bond_atom_site_label_1
_geom_bond_atom_site_label_2
_geom_bond_distance
_geom_bond_site_symmetry_2
_geom_bond_publ_flag
Co1 O2 1.905(4) . ?
Co1 O3 1.905(4) . ?
Co1 O4 1.918(4) . ?
Co1 N2 1.924(5) . ?
Co1 N3 1.925(4) . ?
Co1 N4 1.937(4) . ?
N2 C221 1.294(6) . ?
N2 C15 1.460(7) . ?
O3 C31 1.322(6) . ?
C11 N4 1.453(7) . ?
C11 C16 1.513(8) . ?
C11 C12 1.529(7) . ?
C11 H11 0.9900 . ?
O14 C14 1.410(6) . ?
O14 H14A 0.8300 . ?
N4 C421 1.285(6) . ?
C12 O12 1.412(6) . ?
C12 C13 1.528(7) . ?
C12 H12 0.9900 . ?
O12 H12 0.8300 . ?
C13 N3 1.447(7) . ?
C13 C14 1.516(7) . ?
C13 H13 0.9900 . ?
C14 C15 1.512(7) . ?
C14 H14 0.9900 . ?
C15 C16 1.539(7) . ?
C15 H15 0.9900 . ?
C16 O16 1.414(6) . ?
C16 H16 0.9900 . ?
O16 H16 0.8300 . ?
O4 C41 1.323(6) . ?
C21 O2 1.330(6) . ?
C21 C22 1.390(8) . ?
C21 C26 1.408(8) . ?
C22 C23 1.401(8) . ?
C22 C221 1.428(8) . ?
C23 C24 1.366(8) . ?
C23 H23 0.9400 . ?
C24 C25 1.389(9) . ?
C24 H24 0.9400 . ?
C25 C26 1.375(8) . ?
C25 H25 0.9400 . ?
C26 H26 0.9400 . ?
N3 C321 1.282(7) . ?
C31 C36 1.396(7) . ?
C31 C32 1.400(8) . ?
C32 C33 1.408(8) . ?
C32 C321 1.434(8) . ?
C33 C34 1.362(9) . ?
C33 H33 0.9400 . ?
C34 C35 1.387(9) . ?
C34 H34 0.9400 . ?
C35 C36 1.368(8) . ?
C35 H35 0.9400 . ?
C36 H36 0.9400 . ?
C41 C46 1.399(8) . ?
C41 C42 1.401(7) . ?
C42 C43 1.401(7) . ?
C42 C421 1.424(8) . ?
C43 C44 1.359(9) . ?
C43 H43 0.9400 . ?
C44 C45 1.389(9) . ?
C44 H44 0.9400 . ?
C45 C46 1.373(8) . ?
C45 H45 0.9400 . ?
C46 H46 0.9400 . ?
C221 H22A 0.9400 . ?
C321 H32A 0.9400 . ?
C421 H42A 0.9400 . ?
